data_2010231
loop_
_publ_author_name
'Stomberg, R.'
'Ibrahim, W.'
'Li, S.'
'Lundquist, K.'
'Westermark, U.'

_publ_section_title
;
 (<i>Z</i>)-2-(2-Methoxyphenoxy)-3-(4-methoxyphenyl)propenoic acid
;
_journal_issue 12
_journal_name_full 'Acta Crystallographica Section C'
_journal_page_first 2019
_journal_page_last 2022
_journal_paper_doi 10.1107/S010827019400329X
_journal_volume 50
_journal_year 1994
_chemical_formula_moiety 'C17 H16 O5'
_chemical_formula_sum 'C17 H16 O5'
_chemical_formula_weight 300.31
_space_group_IT_number 2
_symmetry_cell_setting triclinic
_symmetry_space_group_name_Hall '-P 1'
_symmetry_space_group_name_H-M 'P -1'
_atom_type_scat_source IntTabIV
_cell_angle_alpha 105.64(2)
_cell_angle_beta 102.10(2)
_cell_angle_gamma 113.63(2)
_cell_formula_units_Z 2
_cell_length_a 10.113(2)
_cell_length_b 10.546(2)
_cell_length_c 8.6180(10)
_cell_measurement_reflns_used 20
_cell_measurement_temperature 296
_cell_measurement_theta_max 24.7
_cell_measurement_theta_min 21.6
_cell_volume 756.5(3)
_diffrn_measurement_device 'Syntex P2~1~'
_diffrn_measurement_method \w-2\q
_diffrn_radiation_type CuK\a
_diffrn_radiation_wavelength 1.54178
_diffrn_reflns_av_R_equivalents 0.024
_diffrn_reflns_limit_h_max 11
_diffrn_reflns_limit_h_min 0
_diffrn_reflns_limit_k_max 12
_diffrn_reflns_limit_k_min -12
_diffrn_reflns_limit_l_max 10
_diffrn_reflns_limit_l_min -10
_diffrn_reflns_number 2401
_diffrn_reflns_theta_max 60.0
_diffrn_standards_decay_% '-2.3, -1.3, -6.8'
_diffrn_standards_interval_count 150
_diffrn_standards_number 3
_exptl_absorpt_coefficient_mu 0.77
_exptl_absorpt_correction_type none
_exptl_crystal_colour colourless
_exptl_crystal_density_diffrn 1.318
_exptl_crystal_description prism
_exptl_crystal_size_max 0.66
_exptl_crystal_size_mid 0.21
_exptl_crystal_size_min 0.18
_refine_diff_density_max 0.25
_refine_diff_density_min -0.18
_refine_ls_extinction_method none
_refine_ls_goodness_of_fit_obs 2.37
_refine_ls_hydrogen_treatment refall
_refine_ls_number_parameters 263
_refine_ls_number_reflns 1692
_refine_ls_R_factor_obs 0.042
_refine_ls_shift/esd_max 0.00
_refine_ls_structure_factor_coef F
_refine_ls_weighting_details 'w = 1/[\s^2^(F~o~) + 0.03(F~o~)^2^]'
_refine_ls_weighting_scheme calc
_refine_ls_wR_factor_obs 0.053
_reflns_number_observed 1802
_reflns_number_total 2253
_reflns_observed_criterion I>3\s(I)
_cod_data_source_file ab1137.cif
_cod_data_source_block ab1137a
_cod_depositor_comments
;
The following automatic conversions were performed:

'_refine_ls_weighting_scheme' value '1/[\s^2^(F~o~) + 0.03(F~o~)^2^]'
was changed to 'calc'. New tag '_refine_ls_weighting_details' was
created. The value of the new tag was set to 'w = 1/[\s^2^(F~o~) +
0.03(F~o~)^2^]'.

Automatic conversion script
Id: cif_fix_values 3143 2015-03-26 13:38:13Z robertas 
;
_cod_database_code 2010231

loop_
_symmetry_equiv_pos_as_xyz
x,y,z
-x,-y,-z

loop_
_atom_site_label
_atom_site_fract_x
_atom_site_fract_y
_atom_site_fract_z
C(1) .3714(2) .2439(2) .2784(3)
C(2) .2291(3) .1849(3) .1515(3)
C(3) .2019(3) .1157(3) -.0206(3)
C(4) .3183(3) .1059(3) -.0699(3)
C(5) .4617(3) .1644(3) .0525(3)
C(6) .4874(3) .2321(3) .2235(3)
C(7) .1651(5) -.0085(6) -.3708(5)
C(8) .3868(3) .3062(3) .4589(3)
C(9) .5102(2) .3696(3) .6040(3)
C(10) .5051(3) .4253(2) .7769(3)
C(11) .7314(2) .3408(3) .6759(3)
C(12) .8905(3) .4153(3) .7308(3)
C(13) .9705(5) .3547(7) .8109(4)
C(14) .8920(8) .2248(7) .8324(6)
C(15) .7380(6) .1518(5) .7757(5)
C(16) .6552(4) .2076(3) .6966(4)
C(17) 1.1185(4) .6140(7) .7380(8)
O(1) .3047(2) .0398(2) -.2371(2)
O(2) .6561(2) .4038(2) .5987(2)
O(3) .3691(2) .3968(2) .7814(2)
O(4) .6242(2) .4933(2) .9065(2)
O(5) .9545(2) .5438(2) .7033(3)
H(C2) .151(3) .196(3) .190(3)
H(C3) .102(3) .077(3) -.100(3)
H(C5) .542(3) .157(3) .014(4)
H(C6) .583(3) .271(3) .302(3)
H1(C7) .187(4) -.046(4) -.480(5)
H2(C7) .086(4) -.091(3) -.360(4)
H3(C7) .127(6) .055(6) -.367(7)
H(C8) .296(3) .301(2) .475(3)
H(C13) 1.073(4) .416(4) .838(5)
H(C14) .942(5) .175(5) .889(6)
H(C15) .684(5) .053(5) .794(5)
H(C16) .541(4) .158(3) .656(4)
H1(C17) 1.141(5) .538(5) .663(6)
H2(C17) 1.133(6) .698(6) .698(7)
H3(C17) 1.162(5) .644(5) .847(6)
H(O3) .380(3) .448(4) .908(4)

loop_
_geom_angle_atom_site_label_1
_geom_angle_atom_site_label_2
_geom_angle_atom_site_label_3
_geom_angle
_geom_angle_publ_flag
C(2) C(1) C(8) 118.2(2) yes
C(6) C(1) C(8) 125.0(2) yes
C(3) C(4) O(1) 124.8(2) yes
C(5) C(4) O(1) 115.3(2) yes
C(1) C(8) C(9) 129.9(2) yes
C(8) C(9) C(10) 123.0(2) yes
C(8) C(9) O(2) 121.2(2) yes
C(10) C(9) O(2) 115.3(2) yes
C(9) C(10) O(3) 115.3(2) yes
C(9) C(10) O(4) 120.8(2) yes
O(3) C(10) O(4) 123.9(2) yes
C(12) C(11) O(2) 116.6(2) yes
C(16) C(11) O(2) 123.4(2) yes
C(11) C(12) O(5) 115.7(2) yes
C(13) C(12) O(5) 126.3(3) yes
C(4) O(1) C(7) 118.1(3) yes
C(9) O(2) C(11) 117.0(2) yes
C(12) O(5) C(17) 117.1(4) yes
C(2) C(1) C(6) 116.7(2) no
C(1) C(2) C(3) 122.0(2) no
C(2) C(3) C(4) 119.8(2) no
C(3) C(4) C(5) 119.9(2) no
C(4) C(5) C(6) 120.0(2) no
C(1) C(6) C(5) 121.7(2) no
C(12) C(11) C(16) 120.0(2) no
C(11) C(12) C(13) 118.0(3) no
C(12) C(13) C(14) 120.5(4) no
C(13) C(14) C(15) 121.0(4) no
C(14) C(15) C(16) 120.2(4) no
C(11) C(16) C(15) 120.2(3) no

loop_
_geom_bond_atom_site_label_1
_geom_bond_atom_site_label_2
_geom_bond_site_symmetry_1
_geom_bond_site_symmetry_2
_geom_bond_distance
_geom_bond_publ_flag
C(1) C(8) . . 1.463(3) yes
C(4) O(1) . . 1.370(3) yes
C(7) O(1) . . 1.417(4) yes
C(8) C(9) . . 1.339(3) yes
C(9) C(10) . . 1.467(3) yes
C(9) O(2) . . 1.386(3) yes
C(10) O(3) . . 1.297(3) yes
C(10) O(4) . . 1.234(3) yes
C(11) O(2) . . 1.377(3) yes
C(12) O(5) . . 1.359(3) yes
C(17) O(5) . . 1.441(4) yes
C(1) C(2) . . 1.382(3) no
C(1) C(6) . . 1.391(3) no
C(2) C(3) . . 1376(4) no
C(3) C(4) . . 1.364(4) no
C(4) C(5) . . 1.373(3) no
C(11) C(12) . . 1.378(3) no
C(11) C(16) . . 1.386(4) no
C(12) C(13) . . 1.399(5) no
C(13) C(14) . . 1.367(6) no
C(14) C(15) . . 1.332(6) no
C(15) C(16) . . 1.373(4) no

loop_
_geom_torsion_atom_site_label_1
_geom_torsion_atom_site_label_2
_geom_torsion_atom_site_label_3
_geom_torsion_atom_site_label_4
_geom_torsion
_geom_torsion_publ_flag
C(1) C(8) C(9) C(10) -179.2(2) yes
C(1) C(8) C(9) O(2) 9.0(4) yes
C(2) C(1) C(8) C(9) -179.7(3) yes
C(2) C(1) C(8) H(C8) .0(10) yes
C(2) C(3) C(4) O(1) 180.0(2) yes
C(3) C(4) O(1) C(7) 6.9(5) yes
C(8) C(9) C(10) O(3) 6.0(3) yes
C(8) C(9) C(10) O(4) -174.4(2) yes
C(8) C(9) O(2) C(11) -122.9(2) yes
C(9) C(10) O(3) H(O3) -175(2) yes
C(9) O(2) C(11) C(12) -155.5(2) yes
C(10) C(9) O(2) C(11) 64.8(3) yes
C(11) C(12) O(5) C(17) -172.1(3) yes
C(13) C(12) O(5) C(17) 9.1(5) yes
O(2) C(9) C(8) H(C8) -171.0(10) yes
O(2) C(9) C(10) O(3) 178.2(2) yes
O(2) C(9) C(10) O(4) -2.2(3) yes
O(4) C(10) O(3) H(O3) 5(2) yes
